data_4081580
loop_
_publ_author_name
'Goitia, Helen'
'Nieto, Yolanda'
'Villacampa, M. Dolores'
'Kasper, Cornelia'
'Laguna, Antonio'
'Gimeno, M. Concepci\'on'

_publ_section_title
;
 Antitumoral Gold and Silver Complexes with Ferrocenyl-Amide Phosphines
;
_journal_issue 20
_journal_name_full Organometallics
_journal_page_first 6069
_journal_paper_doi 10.1021/om400633z
_journal_volume 32
_journal_year 2013
_chemical_formula_sum 'C42 H41 Au2 Cl11 Fe N O P2'
_chemical_formula_weight 1477.43
_chemical_name_systematic
; 
 ? 
;
_space_group_IT_number 14
_symmetry_cell_setting monoclinic
_symmetry_space_group_name_Hall '-P 2ybc'
_symmetry_space_group_name_H-M 'P 1 21/c 1'
_atom_sites_solution_hydrogens geom
_atom_sites_solution_primary direct
_atom_sites_solution_secondary difmap
_audit_creation_method SHELXL-97
_cell_angle_alpha 90.00
_cell_angle_beta 97.6310(10)
_cell_angle_gamma 90.00
_cell_formula_units_Z 4
_cell_length_a 11.5036(5)
_cell_length_b 17.2131(7)
_cell_length_c 25.2944(10)
_cell_measurement_reflns_used 7956
_cell_measurement_temperature 173(2)
_cell_measurement_theta_max 27.8
_cell_measurement_theta_min 2.5
_cell_volume 4964.3(4)
_computing_cell_refinement 'Bruker SAINT+'
_computing_data_collection 'Bruker SMART'
_computing_data_reduction 'Bruker SAINT+'
_computing_molecular_graphics XP
_computing_publication_material XCIF
_computing_structure_refinement 'SHELXL-97 (Sheldrick, 1997)'
_computing_structure_solution 'SHELXS-97 (Sheldrick, 1990)'
_diffrn_ambient_temperature 173(2)
_diffrn_detector_area_resol_mean 8.26
_diffrn_measured_fraction_theta_full 0.993
_diffrn_measured_fraction_theta_max 0.993
_diffrn_measurement_device_type 'Bruker SMART Apex CCD'
_diffrn_measurement_method '\w rotations with narrow frames'
_diffrn_radiation_monochromator graphite
_diffrn_radiation_source 'fine-focus sealed tube'
_diffrn_radiation_type MoK\a
_diffrn_radiation_wavelength 0.71073
_diffrn_reflns_av_R_equivalents 0.0568
_diffrn_reflns_av_sigmaI/netI 0.0669
_diffrn_reflns_limit_h_max 12
_diffrn_reflns_limit_h_min -13
_diffrn_reflns_limit_k_max 20
_diffrn_reflns_limit_k_min -20
_diffrn_reflns_limit_l_max 29
_diffrn_reflns_limit_l_min -30
_diffrn_reflns_number 27565
_diffrn_reflns_theta_full 25.50
_diffrn_reflns_theta_max 25.50
_diffrn_reflns_theta_min 2.01
_exptl_absorpt_coefficient_mu 6.875
_exptl_absorpt_correction_T_max 0.4461
_exptl_absorpt_correction_T_min 0.1910
_exptl_absorpt_correction_type multi-scan
_exptl_absorpt_process_details SADABS
_exptl_crystal_colour orange
_exptl_crystal_density_diffrn 1.977
_exptl_crystal_density_method 'not measured'
_exptl_crystal_description prism
_exptl_crystal_F_000 2836
_exptl_crystal_size_max 0.36
_exptl_crystal_size_mid 0.26
_exptl_crystal_size_min 0.14
_refine_diff_density_max 1.947
_refine_diff_density_min -2.000
_refine_diff_density_rms 0.207
_refine_ls_extinction_method none
_refine_ls_goodness_of_fit_ref 1.090
_refine_ls_hydrogen_treatment constr
_refine_ls_matrix_type full
_refine_ls_number_parameters 541
_refine_ls_number_reflns 9163
_refine_ls_number_restraints 0
_refine_ls_restrained_S_all 1.090
_refine_ls_R_factor_all 0.0597
_refine_ls_R_factor_gt 0.0496
_refine_ls_shift/su_max 0.001
_refine_ls_shift/su_mean 0.000
_refine_ls_structure_factor_coef Fsqd
_refine_ls_weighting_details 'calc w=1/[\s^2^(Fo^2^)+(0.0510P)^2^+21.6331P] where P=(Fo^2^+2Fc^2^)/3'
_refine_ls_weighting_scheme calc
_refine_ls_wR_factor_gt 0.1182
_refine_ls_wR_factor_ref 0.1212
_reflns_number_gt 7622
_reflns_number_total 9163
_reflns_threshold_expression >2sigma(I)
_cod_data_source_file om400633z_si_001.cif
_cod_data_source_block con21as_(complex_8_in_the_MS)
_cod_depositor_comments
;
The following automatic conversions were performed:

'_symmetry_cell_setting' value 'Monoclinic' changed to 'monoclinic'
according to /home/saulius/struct/CIF-dictionaries/cif_core.dic
dictionary named 'cif_core.dic' version 2.4.2 from 2011-04-26.

Automatic conversion script
Id: cif_fix_values 1891 2012-01-12 08:04:46Z andrius 

The following automatic conversions were performed:

'_exptl_absorpt_correction_type' value 'multi-scans' was replaced
with the value 'multi-scan' as specified in the replacement file
'src/cod-tools/trunk/data/replacement-values/replacement_values.lst'.

Automatic conversion script
Id: cif_fix_values 5376 2017-05-30 11:51:03Z andrius 
;
_cod_original_sg_symbol_H-M P2(1)/c
_cod_database_code 4081580

loop_
_symmetry_equiv_pos_as_xyz
'x, y, z'
'-x, y+1/2, -z+1/2'
'-x, -y, -z'
'x, -y-1/2, z-1/2'

loop_
_atom_site_label
_atom_site_type_symbol
_atom_site_fract_x
_atom_site_fract_y
_atom_site_fract_z
_atom_site_U_iso_or_equiv
_atom_site_adp_type
_atom_site_occupancy
_atom_site_symmetry_multiplicity
_atom_site_calc_flag
_atom_site_refinement_flags
Au1 Au -0.01087(3) 0.894772(19) 0.127899(14) 0.01706(11) Uani 1 1 d .
Au2 Au 0.06705(3) 0.846796(19) 0.253154(15) 0.01739(11) Uani 1 1 d .
P1 P 0.14103(19) 0.94400(13) 0.09252(10) 0.0173(5) Uani 1 1 d .
P2 P 0.0553(2) 0.72064(13) 0.23344(10) 0.0166(5) Uani 1 1 d .
Cl1 Cl -0.17862(19) 0.84965(13) 0.15734(10) 0.0226(5) Uani 1 1 d .
Cl2 Cl 0.0841(2) 0.97211(13) 0.28385(10) 0.0257(5) Uani 1 1 d .
Fe1 Fe 0.23604(12) 1.36788(8) 0.13020(6) 0.0238(3) Uani 1 1 d .
C1 C 0.3017(8) 1.2750(5) 0.1716(4) 0.022(2) Uani 1 1 d .
C2 C 0.3939(8) 1.3142(6) 0.1513(4) 0.028(2) Uani 1 1 d .
H2 H 0.4453 1.2925 0.1288 0.034 Uiso 1 1 calc R
C3 C 0.3966(9) 1.3920(6) 0.1703(5) 0.032(3) Uani 1 1 d .
H3 H 0.4466 1.4324 0.1612 0.038 Uiso 1 1 calc R
C4 C 0.3112(9) 1.3980(6) 0.2052(4) 0.030(2) Uani 1 1 d .
H4 H 0.2973 1.4431 0.2251 0.036 Uiso 1 1 calc R
C5 C 0.2503(8) 1.3287(5) 0.2065(4) 0.021(2) Uani 1 1 d .
H5 H 0.1874 1.3182 0.2262 0.025 Uiso 1 1 calc R
C6 C 0.2139(10) 1.3770(7) 0.0486(5) 0.040(3) Uani 1 1 d .
H6 H 0.2668 1.3614 0.0248 0.048 Uiso 1 1 calc R
C7 C 0.2068(11) 1.4522(7) 0.0730(5) 0.046(3) Uani 1 1 d .
H7 H 0.2561 1.4953 0.0688 0.055 Uiso 1 1 calc R
C8 C 0.1147(11) 1.4508(7) 0.1042(5) 0.048(3) Uani 1 1 d .
H8 H 0.0908 1.4935 0.1240 0.058 Uiso 1 1 calc R
C9 C 0.0612(10) 1.3741(6) 0.1016(4) 0.035(3) Uani 1 1 d .
H9 H -0.0026 1.3571 0.1189 0.042 Uiso 1 1 calc R
C10 C 0.1241(10) 1.3304(7) 0.0678(5) 0.040(3) Uani 1 1 d .
H10 H 0.1094 1.2774 0.0589 0.049 Uiso 1 1 calc R
C11 C 0.2786(7) 1.1921(5) 0.1583(4) 0.019(2) Uani 1 1 d .
O1 O 0.3561(5) 1.1547(4) 0.1395(3) 0.0232(15) Uani 1 1 d .
N1 N 0.1785(6) 1.1559(4) 0.1665(3) 0.0185(17) Uani 1 1 d .
H1 H 0.1474 1.1641 0.1310 0.022 Uiso 1 1 calc R
C12 C 0.1744(8) 1.0714(5) 0.1579(4) 0.020(2) Uani 1 1 d .
H12A H 0.1123 1.0491 0.1769 0.024 Uiso 1 1 calc R
H12B H 0.2502 1.0486 0.1737 0.024 Uiso 1 1 calc R
C13 C 0.1508(8) 1.0485(5) 0.0993(4) 0.018(2) Uani 1 1 d .
H13A H 0.2149 1.0681 0.0803 0.022 Uiso 1 1 calc R
H13B H 0.0765 1.0724 0.0828 0.022 Uiso 1 1 calc R
C14 C -0.0746(7) 0.6784(5) 0.2565(4) 0.019(2) Uani 1 1 d .
H14A H -0.1458 0.7020 0.2366 0.022 Uiso 1 1 calc R
H14B H -0.0767 0.6219 0.2491 0.022 Uiso 1 1 calc R
C15 C -0.0754(7) 0.6914(5) 0.3157(4) 0.0172(19) Uani 1 1 d .
H15A H -0.0036 0.6687 0.3358 0.021 Uiso 1 1 calc R
H15B H -0.0753 0.7479 0.3232 0.021 Uiso 1 1 calc R
C21 C 0.1399(8) 0.9212(5) 0.0224(4) 0.020(2) Uani 1 1 d .
C22 C 0.1782(8) 0.9736(6) -0.0133(4) 0.022(2) Uani 1 1 d .
H22 H 0.1927 1.0262 -0.0030 0.027 Uiso 1 1 calc R
C23 C 0.1952(8) 0.9490(5) -0.0644(4) 0.020(2) Uani 1 1 d .
H23 H 0.2199 0.9846 -0.0894 0.024 Uiso 1 1 calc R
C24 C 0.1751(8) 0.8704(5) -0.0782(4) 0.023(2) Uani 1 1 d .
H24 H 0.1921 0.8520 -0.1118 0.027 Uiso 1 1 calc R
C25 C 0.1318(8) 0.8211(5) -0.0444(4) 0.024(2) Uani 1 1 d .
H25 H 0.1128 0.7696 -0.0558 0.029 Uiso 1 1 calc R
C26 C 0.1140(8) 0.8438(5) 0.0075(4) 0.023(2) Uani 1 1 d .
H26 H 0.0856 0.8081 0.0314 0.028 Uiso 1 1 calc R
C31 C 0.2853(8) 0.9107(5) 0.1231(4) 0.020(2) Uani 1 1 d .
C32 C 0.3034(8) 0.8943(6) 0.1780(4) 0.030(2) Uani 1 1 d .
H32 H 0.2393 0.8949 0.1982 0.036 Uiso 1 1 calc R
C33 C 0.4128(9) 0.8775(6) 0.2020(4) 0.032(2) Uani 1 1 d .
H33 H 0.4245 0.8679 0.2393 0.038 Uiso 1 1 calc R
C34 C 0.5057(9) 0.8740(6) 0.1747(5) 0.033(3) Uani 1 1 d .
H34 H 0.5812 0.8611 0.1924 0.039 Uiso 1 1 calc R
C35 C 0.4894(9) 0.8894(7) 0.1207(4) 0.037(3) Uani 1 1 d .
H35 H 0.5543 0.8875 0.1011 0.044 Uiso 1 1 calc R
C36 C 0.3796(8) 0.9077(6) 0.0949(4) 0.030(2) Uani 1 1 d .
H36 H 0.3690 0.9181 0.0577 0.036 Uiso 1 1 calc R
C41 C 0.0493(8) 0.6924(5) 0.1637(4) 0.021(2) Uani 1 1 d .
C42 C -0.0535(10) 0.6629(5) 0.1344(4) 0.030(2) Uani 1 1 d .
H42 H -0.1234 0.6578 0.1503 0.036 Uiso 1 1 calc R
C43 C 0.4526(11) 0.1352(8) 0.3049(7) 0.064(4) Uani 1 1 d .
H43 H 0.4620 0.1684 0.2733 0.077 Uiso 1 1 calc R
C44 C 0.0484(11) 0.6468(6) 0.0594(4) 0.038(3) Uani 1 1 d .
H44 H 0.0483 0.6303 0.0236 0.046 Uiso 1 1 calc R
C45 C 0.1502(11) 0.6758(6) 0.0872(4) 0.037(3) Uani 1 1 d .
H45 H 0.2197 0.6801 0.0709 0.044 Uiso 1 1 calc R
C46 C 0.1483(9) 0.6987(6) 0.1403(4) 0.032(3) Uani 1 1 d .
H46 H 0.2176 0.7190 0.1602 0.038 Uiso 1 1 calc R
C51 C 0.1783(8) 0.6681(5) 0.2676(4) 0.0164(19) Uani 1 1 d .
C52 C 0.1748(8) 0.5864(5) 0.2757(4) 0.020(2) Uani 1 1 d .
H52 H 0.1063 0.5575 0.2631 0.024 Uiso 1 1 calc R
C53 C 0.2719(8) 0.5497(5) 0.3022(4) 0.020(2) Uani 1 1 d .
H53 H 0.2690 0.4954 0.3085 0.024 Uiso 1 1 calc R
C54 C 0.3709(8) 0.5892(5) 0.3193(4) 0.023(2) Uani 1 1 d .
H54 H 0.4365 0.5622 0.3373 0.028 Uiso 1 1 calc R
C55 C 0.3792(8) 0.6694(6) 0.3110(4) 0.028(2) Uani 1 1 d .
H55 H 0.4496 0.6968 0.3225 0.034 Uiso 1 1 calc R
C56 C 0.2815(8) 0.7075(5) 0.2854(4) 0.025(2) Uani 1 1 d .
H56 H 0.2852 0.7620 0.2799 0.030 Uiso 1 1 calc R
C57 C -0.0509(12) 0.6412(7) 0.0819(5) 0.045(3) Uani 1 1 d .
H57 H -0.1203 0.6222 0.0614 0.054 Uiso 1 1 calc R
C58 C 0.5864(9) 0.8225(6) 0.9724(5) 0.037(3) Uani 1 1 d .
H58 H 0.6100 0.8116 0.9364 0.044 Uiso 1 1 calc R
C59 C 0.7124(11) 0.4450(8) 0.0937(5) 0.054(3) Uani 1 1 d .
H59 H 0.7513 0.4794 0.1226 0.065 Uiso 1 1 calc R
Cl3 Cl 0.4819(3) 0.7526(2) 0.98571(16) 0.0746(12) Uani 1 1 d .
Cl4 Cl 0.5293(3) 0.91448(19) 0.97206(13) 0.0494(8) Uani 1 1 d .
Cl5 Cl 0.7115(3) 0.81390(17) 1.02079(13) 0.0453(7) Uani 1 1 d .
Cl6 Cl 0.3815(4) 0.1892(3) 0.3476(3) 0.146(3) Uani 1 1 d .
Cl7 Cl 0.5895(3) 0.1047(2) 0.33203(17) 0.0620(10) Uani 1 1 d .
Cl8 Cl 0.3617(3) 0.0557(2) 0.28222(16) 0.0714(11) Uani 1 1 d .
Cl9 Cl 0.7951(4) 0.4444(3) 0.04199(18) 0.0997(17) Uani 1 1 d .
Cl10 Cl 0.5751(5) 0.4813(4) 0.0720(2) 0.119(2) Uani 1 1 d .
Cl11 Cl 0.7023(3) 0.3506(2) 0.11949(17) 0.0718(11) Uani 1 1 d .

loop_
_atom_site_aniso_label
_atom_site_aniso_U_11
_atom_site_aniso_U_22
_atom_site_aniso_U_33
_atom_site_aniso_U_23
_atom_site_aniso_U_13
_atom_site_aniso_U_12
Au1 0.01552(18) 0.01892(18) 0.0168(2) 0.00094(15) 0.00234(14) -0.00001(14)
Au2 0.01871(19) 0.01593(17) 0.0177(2) 0.00156(14) 0.00298(14) 0.00102(14)
P1 0.0151(11) 0.0200(12) 0.0169(13) -0.0004(10) 0.0022(10) 0.0014(9)
P2 0.0171(12) 0.0172(11) 0.0156(13) 0.0014(10) 0.0023(10) 0.0019(9)
Cl1 0.0185(11) 0.0255(11) 0.0243(13) 0.0039(10) 0.0046(10) 0.0004(9)
Cl2 0.0287(13) 0.0170(11) 0.0303(15) 0.0000(10) 0.0000(10) -0.0001(9)
Fe1 0.0279(8) 0.0233(7) 0.0198(8) 0.0026(6) 0.0012(6) 0.0017(6)
C1 0.026(5) 0.022(5) 0.019(5) 0.003(4) 0.002(4) 0.002(4)
C2 0.018(5) 0.031(5) 0.033(6) -0.008(5) -0.004(4) -0.007(4)
C3 0.031(6) 0.024(5) 0.038(7) 0.001(5) -0.004(5) -0.007(4)
C4 0.038(6) 0.021(5) 0.030(6) -0.005(5) 0.000(5) -0.003(4)
C5 0.027(5) 0.022(5) 0.012(5) -0.003(4) -0.003(4) -0.004(4)
C6 0.045(7) 0.043(7) 0.029(7) 0.007(5) -0.002(5) 0.004(5)
C7 0.053(8) 0.039(7) 0.045(8) 0.014(6) 0.006(6) 0.005(6)
C8 0.050(8) 0.050(7) 0.043(8) 0.021(6) 0.000(6) 0.021(6)
C9 0.037(6) 0.037(6) 0.027(6) 0.003(5) -0.009(5) 0.009(5)
C10 0.043(7) 0.045(7) 0.031(7) 0.000(5) -0.007(5) 0.003(5)
C11 0.013(4) 0.032(5) 0.011(5) 0.002(4) -0.001(4) 0.001(4)
O1 0.021(3) 0.028(4) 0.020(4) -0.006(3) 0.003(3) -0.003(3)
N1 0.020(4) 0.023(4) 0.011(4) 0.001(3) -0.001(3) -0.008(3)
C12 0.021(5) 0.024(5) 0.016(5) -0.009(4) 0.005(4) -0.004(4)
C13 0.018(5) 0.021(5) 0.016(5) -0.004(4) 0.001(4) -0.001(4)
C14 0.015(5) 0.024(5) 0.016(5) 0.003(4) 0.000(4) 0.005(4)
C15 0.017(5) 0.018(4) 0.017(5) -0.002(4) 0.004(4) -0.002(4)
C21 0.016(5) 0.021(5) 0.023(6) -0.005(4) -0.001(4) 0.004(4)
C22 0.021(5) 0.028(5) 0.019(5) 0.003(4) 0.003(4) 0.002(4)
C23 0.023(5) 0.024(5) 0.012(5) 0.002(4) -0.003(4) 0.001(4)
C24 0.021(5) 0.029(5) 0.016(5) -0.003(4) -0.002(4) 0.010(4)
C25 0.029(5) 0.020(5) 0.024(6) -0.011(4) 0.000(4) -0.003(4)
C26 0.032(5) 0.021(5) 0.015(5) -0.009(4) -0.003(4) 0.004(4)
C31 0.015(5) 0.026(5) 0.019(5) -0.004(4) -0.002(4) 0.007(4)
C32 0.017(5) 0.041(6) 0.032(6) 0.003(5) 0.005(4) -0.007(4)
C33 0.029(6) 0.040(6) 0.024(6) 0.009(5) -0.001(5) 0.001(5)
C34 0.024(5) 0.039(6) 0.036(7) 0.000(5) 0.003(5) 0.005(5)
C35 0.022(5) 0.064(8) 0.028(7) 0.005(6) 0.012(5) 0.008(5)
C36 0.022(5) 0.049(6) 0.018(6) -0.003(5) 0.005(4) 0.007(5)
C41 0.030(5) 0.018(5) 0.017(5) 0.000(4) 0.004(4) 0.009(4)
C42 0.047(7) 0.025(5) 0.017(6) 0.003(4) -0.002(5) 0.005(5)
C43 0.038(7) 0.057(8) 0.094(13) 0.037(8) -0.002(8) -0.004(6)
C44 0.062(8) 0.038(6) 0.015(6) -0.008(5) 0.007(6) 0.026(6)
C45 0.053(7) 0.042(6) 0.018(6) 0.007(5) 0.013(5) 0.023(6)
C46 0.039(6) 0.039(6) 0.019(6) 0.013(5) 0.007(5) 0.017(5)
C51 0.020(5) 0.011(4) 0.019(5) -0.005(4) 0.006(4) -0.002(3)
C52 0.022(5) 0.023(5) 0.017(5) 0.003(4) 0.005(4) -0.002(4)
C53 0.024(5) 0.019(4) 0.016(5) -0.001(4) 0.003(4) 0.006(4)
C54 0.025(5) 0.024(5) 0.020(5) 0.002(4) -0.004(4) 0.010(4)
C55 0.020(5) 0.038(6) 0.025(6) -0.003(5) -0.002(4) -0.002(4)
C56 0.027(5) 0.019(5) 0.027(6) 0.001(4) 0.000(4) 0.003(4)
C57 0.064(8) 0.044(7) 0.023(7) -0.015(5) -0.002(6) 0.002(6)
C58 0.038(6) 0.050(7) 0.026(6) -0.016(5) 0.012(5) -0.007(5)
C59 0.052(8) 0.078(10) 0.032(8) 0.003(7) 0.005(6) -0.013(7)
Cl3 0.078(3) 0.080(3) 0.069(3) -0.016(2) 0.021(2) -0.049(2)
Cl4 0.0490(18) 0.062(2) 0.0394(19) -0.0016(15) 0.0128(15) 0.0114(15)
Cl5 0.0496(18) 0.0437(16) 0.0397(18) -0.0009(14) -0.0048(14) -0.0020(14)
Cl6 0.067(3) 0.058(3) 0.320(10) -0.065(4) 0.057(4) -0.001(2)
Cl7 0.0294(16) 0.065(2) 0.090(3) 0.016(2) 0.0031(17) 0.0005(14)
Cl8 0.071(2) 0.072(2) 0.061(3) 0.011(2) -0.030(2) -0.0113(19)
Cl9 0.068(3) 0.166(5) 0.071(3) 0.052(3) 0.031(2) 0.036(3)
Cl10 0.115(4) 0.164(5) 0.084(4) 0.034(3) 0.035(3) 0.088(4)
Cl11 0.069(2) 0.070(2) 0.070(3) 0.019(2) -0.015(2) -0.0309(19)

loop_
_atom_type_symbol
_atom_type_description
_atom_type_scat_dispersion_real
_atom_type_scat_dispersion_imag
_atom_type_scat_source
C C 0.0033 0.0016 'International Tables Vol C Tables 4.2.6.8 and 6.1.1.4'
H H 0.0000 0.0000 'International Tables Vol C Tables 4.2.6.8 and 6.1.1.4'
N N 0.0061 0.0033 'International Tables Vol C Tables 4.2.6.8 and 6.1.1.4'
O O 0.0106 0.0060 'International Tables Vol C Tables 4.2.6.8 and 6.1.1.4'
P P 0.1023 0.0942 'International Tables Vol C Tables 4.2.6.8 and 6.1.1.4'
Cl Cl 0.1484 0.1585 'International Tables Vol C Tables 4.2.6.8 and 6.1.1.4'
Fe Fe 0.3463 0.8444 'International Tables Vol C Tables 4.2.6.8 and 6.1.1.4'
Au Au -2.0133 8.8022 'International Tables Vol C Tables 4.2.6.8 and 6.1.1.4'

loop_
_geom_angle_atom_site_label_1
_geom_angle_atom_site_label_2
_geom_angle_atom_site_label_3
_geom_angle
_geom_angle_site_symmetry_1
_geom_angle_site_symmetry_3
P1 Au1 Cl1 174.35(9) . .
P1 Au1 Au2 110.76(6) . .
Cl1 Au1 Au2 74.64(6) . .
P2 Au2 Cl2 173.17(9) . .
P2 Au2 Au1 91.64(6) . .
Cl2 Au2 Au1 95.18(6) . .
C13 P1 C21 107.4(4) . .
C13 P1 C31 103.3(4) . .
C21 P1 C31 103.5(4) . .
C13 P1 Au1 112.4(3) . .
C21 P1 Au1 113.9(3) . .
C31 P1 Au1 115.2(3) . .
C51 P2 C41 104.9(4) . .
C51 P2 C14 105.7(4) . .
C41 P2 C14 106.0(4) . .
C51 P2 Au2 111.2(3) . .
C41 P2 Au2 118.0(3) . .
C14 P2 Au2 110.1(3) . .
C1 Fe1 C10 108.2(4) . .
C1 Fe1 C3 69.3(4) . .
C10 Fe1 C3 154.9(5) . .
C1 Fe1 C5 42.4(4) . .
C10 Fe1 C5 127.1(4) . .
C3 Fe1 C5 68.9(4) . .
C1 Fe1 C2 40.8(4) . .
C10 Fe1 C2 121.0(4) . .
C3 Fe1 C2 40.8(4) . .
C5 Fe1 C2 69.2(4) . .
C1 Fe1 C8 156.9(5) . .
C10 Fe1 C8 68.4(5) . .
C3 Fe1 C8 123.8(5) . .
C5 Fe1 C8 120.3(5) . .
C2 Fe1 C8 160.9(5) . .
C1 Fe1 C7 162.0(5) . .
C10 Fe1 C7 69.1(5) . .
C3 Fe1 C7 105.2(5) . .
C5 Fe1 C7 153.3(4) . .
C2 Fe1 C7 124.2(5) . .
C8 Fe1 C7 40.1(5) . .
C1 Fe1 C4 68.5(4) . .
C10 Fe1 C4 163.7(5) . .
C3 Fe1 C4 40.5(4) . .
C5 Fe1 C4 39.8(4) . .
C2 Fe1 C4 67.7(4) . .
C8 Fe1 C4 108.0(5) . .
C7 Fe1 C4 119.1(5) . .
C1 Fe1 C9 120.7(4) . .
C10 Fe1 C9 40.6(4) . .
C3 Fe1 C9 162.3(4) . .
C5 Fe1 C9 107.8(4) . .
C2 Fe1 C9 155.9(4) . .
C8 Fe1 C9 41.6(5) . .
C7 Fe1 C9 69.6(5) . .
C4 Fe1 C9 126.1(5) . .
C1 Fe1 C6 125.0(4) . .
C10 Fe1 C6 41.6(5) . .
C3 Fe1 C6 118.1(5) . .
C5 Fe1 C6 164.8(4) . .
C2 Fe1 C6 106.5(5) . .
C8 Fe1 C6 68.5(5) . .
C7 Fe1 C6 41.2(5) . .
C4 Fe1 C6 153.5(4) . .
C9 Fe1 C6 69.8(5) . .
C2 C1 C5 107.6(8) . .
C2 C1 C11 120.0(8) . .
C5 C1 C11 132.3(8) . .
C2 C1 Fe1 71.2(6) . .
C5 C1 Fe1 69.8(5) . .
C11 C1 Fe1 127.4(7) . .
C1 C2 C3 108.2(9) . .
C1 C2 Fe1 68.1(5) . .
C3 C2 Fe1 69.0(6) . .
C4 C3 C2 107.2(9) . .
C4 C3 Fe1 70.4(6) . .
C2 C3 Fe1 70.2(6) . .
C5 C4 C3 110.3(9) . .
C5 C4 Fe1 69.5(6) . .
C3 C4 Fe1 69.1(6) . .
C4 C5 C1 106.6(9) . .
C4 C5 Fe1 70.7(6) . .
C1 C5 Fe1 67.8(5) . .
C10 C6 C7 105.8(11) . .
C10 C6 Fe1 67.5(7) . .
C7 C6 Fe1 69.2(7) . .
C8 C7 C6 108.4(11) . .
C8 C7 Fe1 69.9(7) . .
C6 C7 Fe1 69.6(6) . .
C7 C8 C9 109.6(11) . .
C7 C8 Fe1 70.0(7) . .
C9 C8 Fe1 69.3(6) . .
C10 C9 C8 105.3(11) . .
C10 C9 Fe1 68.1(6) . .
C8 C9 Fe1 69.0(6) . .
C9 C10 C6 110.9(11) . .
C9 C10 Fe1 71.3(7) . .
C6 C10 Fe1 70.9(7) . .
O1 C11 N1 119.2(8) . .
O1 C11 C1 118.0(8) . .
N1 C11 C1 122.8(8) . .
C11 N1 C15 126.8(7) . 2
C11 N1 C12 116.5(7) . .
C15 N1 C12 116.7(7) 2 .
N1 C12 C13 113.4(8) . .
C12 C13 P1 110.5(6) . .
C15 C14 P2 111.7(6) . .
N1 C15 C14 110.8(7) 2_545 .
C22 C21 C26 121.0(9) . .
C22 C21 P1 122.2(7) . .
C26 C21 P1 116.2(7) . .
C21 C22 C23 119.9(9) . .
C22 C23 C24 118.8(9) . .
C25 C24 C23 120.6(9) . .
C24 C25 C26 122.0(9) . .
C21 C26 C25 117.4(9) . .
C36 C31 C32 118.8(9) . .
C36 C31 P1 121.8(8) . .
C32 C31 P1 119.2(7) . .
C33 C32 C31 119.4(9) . .
C34 C33 C32 122.3(11) . .
C33 C34 C35 119.0(10) . .
C36 C35 C34 120.5(9) . .
C31 C36 C35 119.9(10) . .
C46 C41 C42 119.8(10) . .
C46 C41 P2 118.3(8) . .
C42 C41 P2 121.9(7) . .
C57 C42 C41 118.7(11) . .
Cl6 C43 Cl7 113.8(10) . .
Cl6 C43 Cl8 108.2(7) . .
Cl7 C43 Cl8 111.4(7) . .
C57 C44 C45 121.5(10) . .
C44 C45 C46 118.1(10) . .
C41 C46 C45 121.0(11) . .
C56 C51 C52 118.4(8) . .
C56 C51 P2 119.6(7) . .
C52 C51 P2 122.0(7) . .
C53 C52 C51 119.1(8) . .
C54 C53 C52 121.5(9) . .
C53 C54 C55 121.3(9) . .
C56 C55 C54 118.0(9) . .
C55 C56 C51 121.7(9) . .
C44 C57 C42 121.0(12) . .
Cl4 C58 Cl3 111.1(6) . .
Cl4 C58 Cl5 110.9(6) . .
Cl3 C58 Cl5 108.8(7) . .
Cl9 C59 Cl10 109.7(7) . .
Cl9 C59 Cl11 110.3(8) . .
Cl10 C59 Cl11 110.6(7) . .

loop_
_geom_bond_atom_site_label_1
_geom_bond_atom_site_label_2
_geom_bond_distance
_geom_bond_site_symmetry_2
Au1 P1 2.233(2) .
Au1 Cl1 2.294(2) .
Au1 Au2 3.2816(5) .
Au2 P2 2.228(2) .
Au2 Cl2 2.292(2) .
P1 C13 1.809(9) .
P1 C21 1.815(10) .
P1 C31 1.828(9) .
P2 C51 1.801(9) .
P2 C41 1.822(10) .
P2 C14 1.826(9) .
Fe1 C1 2.003(9) .
Fe1 C10 2.006(11) .
Fe1 C3 2.028(10) .
Fe1 C5 2.030(9) .
Fe1 C2 2.044(10) .
Fe1 C8 2.044(11) .
Fe1 C7 2.045(12) .
Fe1 C4 2.045(11) .
Fe1 C9 2.048(11) .
Fe1 C6 2.051(12) .
C1 C2 1.410(13) .
C1 C5 1.457(13) .
C1 C11 1.481(13) .
C2 C3 1.421(14) .
C3 C4 1.409(15) .
C4 C5 1.386(13) .
C6 C10 1.441(16) .
C6 C7 1.441(16) .
C7 C8 1.402(17) .
C8 C9 1.455(17) .
C9 C10 1.408(16) .
C11 O1 1.244(11) .
C11 N1 1.350(11) .
N1 C15 1.458(11) 2
N1 C12 1.469(11) .
C12 C13 1.524(12) .
C14 C15 1.516(12) .
C15 N1 1.458(11) 2_545
C21 C22 1.389(13) .
C21 C26 1.406(12) .
C22 C23 1.400(13) .
C23 C24 1.408(13) .
C24 C25 1.347(14) .
C25 C26 1.410(13) .
C31 C36 1.375(13) .
C31 C32 1.407(14) .
C32 C33 1.353(14) .
C33 C34 1.348(14) .
C34 C35 1.381(15) .
C35 C36 1.379(14) .
C41 C46 1.356(13) .
C41 C42 1.405(14) .
C42 C57 1.382(15) .
C43 Cl6 1.713(17) .
C43 Cl7 1.714(13) .
C43 Cl8 1.770(14) .
C44 C57 1.346(17) .
C44 C45 1.377(16) .
C45 C46 1.404(14) .
C51 C56 1.389(13) .
C51 C52 1.422(12) .
C52 C53 1.376(12) .
C53 C54 1.348(13) .
C54 C55 1.401(13) .
C55 C56 1.384(13) .
C58 Cl4 1.714(12) .
C58 Cl3 1.765(11) .
C58 Cl5 1.768(12) .
C59 Cl9 1.716(13) .
C59 Cl10 1.720(14) .
C59 Cl11 1.760(14) .
